data_4314707
loop_
_publ_author_name
'Hua-Gang Yao'
'Peng Zhou'
'Shou-Hua Ji'
'Ren-Chun Zhang'
'Min Ji'
'Yong-Lin An'
'Gui-Ling Ning'

_publ_section_title
;
 Syntheses and Characterization of a Series of Silver-Thioantimonates(III)
 and Thioarsenates(III) Containing Two Types of Silver-Sulfur Chains
;
_journal_name_full 'Inorganic Chemistry'
_journal_page_first 1186
_journal_page_last 1190
_journal_paper_doi 10.1021/ic902084u
_journal_volume 49
_journal_year 2010
_chemical_formula_sum 'Ag9 Cs3 S12 Sb4'
_chemical_formula_weight 2241.28
_chemical_name_systematic
; 
 ? 
;
_space_group_IT_number 87
_symmetry_cell_setting tetragonal
_symmetry_space_group_name_Hall '-I 4'
_symmetry_space_group_name_H-M 'I 4/m'
_atom_sites_solution_primary direct
_atom_sites_solution_secondary difmap
_audit_creation_method SHELXL-97
_cell_angle_alpha 90.00
_cell_angle_beta 90.00
_cell_angle_gamma 90.00
_cell_formula_units_Z 2
_cell_length_a 11.0356(4)
_cell_length_b 11.0356(4)
_cell_length_c 11.8076(9)
_cell_measurement_temperature 293(2)
_cell_volume 1437.98(13)
_computing_structure_refinement 'SHELXL-97 (Sheldrick, 1997)'
_computing_structure_solution 'SHELXS-97 (Sheldrick, 1990)'
_diffrn_ambient_temperature 293(2)
_diffrn_measured_fraction_theta_full 0.999
_diffrn_measured_fraction_theta_max 0.999
_diffrn_radiation_monochromator graphite
_diffrn_radiation_source 'fine-focus sealed tube'
_diffrn_radiation_type MoK\a
_diffrn_radiation_wavelength 0.71073
_diffrn_reflns_av_R_equivalents 0.0567
_diffrn_reflns_av_sigmaI/netI 0.0580
_diffrn_reflns_limit_h_max 12
_diffrn_reflns_limit_h_min -13
_diffrn_reflns_limit_k_max 13
_diffrn_reflns_limit_k_min -13
_diffrn_reflns_limit_l_max 12
_diffrn_reflns_limit_l_min -14
_diffrn_reflns_number 3530
_diffrn_reflns_theta_full 24.97
_diffrn_reflns_theta_max 24.97
_diffrn_reflns_theta_min 2.53
_exptl_absorpt_coefficient_mu 14.276
_exptl_absorpt_correction_T_max 0.247
_exptl_absorpt_correction_T_min 0.086
_exptl_absorpt_correction_type empirical
_exptl_absorpt_process_details 'SADABS (Sheldrick, 2001)'
_exptl_crystal_density_diffrn 5.176
_exptl_crystal_density_method 'not measured'
_exptl_crystal_F_000 1968
_exptl_crystal_size_max 0.20
_exptl_crystal_size_mid 0.15
_exptl_crystal_size_min 0.10
_refine_diff_density_max 2.369
_refine_diff_density_min -1.633
_refine_diff_density_rms 0.319
_refine_ls_extinction_coef 0.00132(15)
_refine_ls_extinction_expression Fc^*^=kFc[1+0.001xFc^2^\l^3^/sin(2\q)]^-1/4^
_refine_ls_extinction_method SHELXL
_refine_ls_goodness_of_fit_ref 1.096
_refine_ls_matrix_type full
_refine_ls_number_parameters 39
_refine_ls_number_reflns 672
_refine_ls_number_restraints 0
_refine_ls_restrained_S_all 1.096
_refine_ls_R_factor_all 0.0486
_refine_ls_R_factor_gt 0.0485
_refine_ls_shift/su_max 0.000
_refine_ls_shift/su_mean 0.000
_refine_ls_structure_factor_coef Fsqd
_refine_ls_weighting_details 'calc w=1/[\s^2^(Fo^2^)+(0.0077P)^2^+104.2822P] where P=(Fo^2^+2Fc^2^)/3'
_refine_ls_weighting_scheme calc
_refine_ls_wR_factor_gt 0.1148
_refine_ls_wR_factor_ref 0.1148
_reflns_number_gt 666
_reflns_number_total 672
_reflns_threshold_expression >2sigma(I)
_cod_data_source_file ic902084u_si_002_3.cif
_cod_data_source_block 3
_cod_depositor_comments
;
The following automatic conversions were performed:

'_symmetry_cell_setting' value 'Tetragonal' changed to 'tetragonal'
according to the built-in table from CIF Core dictionary named
'cif_core.dic' version 2.4.1 from 2010-06-29.

Automatic conversion script
Id: cif_fix_values 1646 2011-03-28 12:23:43Z adriana 
;
_cod_database_code 4314707

loop_
_symmetry_equiv_pos_as_xyz
'x, y, z'
'-x, -y, z'
'-y, x, z'
'y, -x, z'
'x+1/2, y+1/2, z+1/2'
'-x+1/2, -y+1/2, z+1/2'
'-y+1/2, x+1/2, z+1/2'
'y+1/2, -x+1/2, z+1/2'
'-x, -y, -z'
'x, y, -z'
'y, -x, -z'
'-y, x, -z'
'-x+1/2, -y+1/2, -z+1/2'
'x+1/2, y+1/2, -z+1/2'
'y+1/2, -x+1/2, -z+1/2'
'-y+1/2, x+1/2, -z+1/2'

loop_
_atom_site_label
_atom_site_type_symbol
_atom_site_fract_x
_atom_site_fract_y
_atom_site_fract_z
_atom_site_U_iso_or_equiv
_atom_site_adp_type
_atom_site_occupancy
_atom_site_symmetry_multiplicity
_atom_site_calc_flag
_atom_site_refinement_flags
_atom_site_disorder_assembly
_atom_site_disorder_group
Cs1 Cs 0.0000 0.0000 0.32355(12) 0.0223(4) Uani 1 4 d S . .
Cs2 Cs 0.0000 0.0000 0.0000 0.0237(5) Uani 1 8 d S . .
Sb1 Sb 0.38858(9) 0.13201(9) 0.0000 0.0241(4) Uani 1 2 d S . .
Ag2 Ag -0.32308(13) 0.16319(10) 0.16634(10) 0.0468(5) Uani 1 1 d . . .
Ag1 Ag -0.5000 0.0000 0.2500 0.0297(9) Uani 0.50 4 d SP . .
S1 S -0.0575(3) 0.2689(3) 0.1588(2) 0.0248(7) Uani 1 1 d . . .
S2 S 0.1925(4) 0.1658(3) 0.5000 0.0215(9) Uani 1 2 d S . .

loop_
_atom_site_aniso_label
_atom_site_aniso_U_11
_atom_site_aniso_U_22
_atom_site_aniso_U_33
_atom_site_aniso_U_23
_atom_site_aniso_U_13
_atom_site_aniso_U_12
Cs1 0.0232(6) 0.0232(6) 0.0206(8) 0.000 0.000 0.000
Cs2 0.0246(7) 0.0246(7) 0.0217(11) 0.000 0.000 0.000
Sb1 0.0078(6) 0.0128(6) 0.0516(8) 0.000 0.000 -0.0006(4)
Ag2 0.0628(9) 0.0279(7) 0.0498(8) 0.0012(5) 0.0017(6) 0.0092(5)
Ag1 0.0226(12) 0.0226(12) 0.044(2) 0.000 0.000 0.000
S1 0.0163(14) 0.0354(17) 0.0227(16) -0.0032(12) 0.0000(11) -0.0008(11)
S2 0.022(2) 0.0111(19) 0.031(2) 0.000 0.000 -0.0019(14)

loop_
_atom_type_symbol
_atom_type_description
_atom_type_scat_dispersion_real
_atom_type_scat_dispersion_imag
_atom_type_scat_source
S S 0.1246 0.1234 'International Tables Vol C Tables 4.2.6.8 and 6.1.1.4'
Ag Ag -0.8971 1.1015 'International Tables Vol C Tables 4.2.6.8 and 6.1.1.4'
Sb Sb -0.5866 1.5461 'International Tables Vol C Tables 4.2.6.8 and 6.1.1.4'
Cs Cs -0.3680 2.1192 'International Tables Vol C Tables 4.2.6.8 and 6.1.1.4'

loop_
_geom_angle_atom_site_label_1
_geom_angle_atom_site_label_2
_geom_angle_atom_site_label_3
_geom_angle
_geom_angle_site_symmetry_1
_geom_angle_site_symmetry_3
_geom_angle_publ_flag
S2 Cs1 S2 69.16(4) . 3 ?
S2 Cs1 S2 106.77(9) . 9_556 ?
S2 Cs1 S2 69.16(4) 3 9_556 ?
S2 Cs1 S2 69.16(4) . 11_556 ?
S2 Cs1 S2 106.77(9) 3 11_556 ?
S2 Cs1 S2 69.16(4) 9_556 11_556 ?
S2 Cs1 S1 156.16(8) . 3 ?
S2 Cs1 S1 89.86(7) 3 3 ?
S2 Cs1 S1 74.28(7) 9_556 3 ?
S2 Cs1 S1 130.26(8) 11_556 3 ?
S2 Cs1 S1 130.26(8) . 2 ?
S2 Cs1 S1 156.16(8) 3 2 ?
S2 Cs1 S1 89.86(7) 9_556 2 ?
S2 Cs1 S1 74.28(7) 11_556 2 ?
S1 Cs1 S1 73.07(5) 3 2 ?
S2 Cs1 S1 89.86(7) . . ?
S2 Cs1 S1 74.28(7) 3 . ?
S2 Cs1 S1 130.26(8) 9_556 . ?
S2 Cs1 S1 156.16(8) 11_556 . ?
S1 Cs1 S1 73.07(5) 3 . ?
S1 Cs1 S1 114.69(10) 2 . ?
S2 Cs1 S1 74.28(7) . 4 ?
S2 Cs1 S1 130.26(8) 3 4 ?
S2 Cs1 S1 156.16(8) 9_556 4 ?
S2 Cs1 S1 89.86(7) 11_556 4 ?
S1 Cs1 S1 114.69(10) 3 4 ?
S1 Cs1 S1 73.07(5) 2 4 ?
S1 Cs1 S1 73.07(5) . 4 ?
S2 Cs1 Cs2 126.62(4) . . ?
S2 Cs1 Cs2 126.62(4) 3 . ?
S2 Cs1 Cs2 126.62(4) 9_556 . ?
S2 Cs1 Cs2 126.62(4) 11_556 . ?
S1 Cs1 Cs2 57.34(5) 3 . ?
S1 Cs1 Cs2 57.34(5) 2 . ?
S1 Cs1 Cs2 57.34(5) . . ?
S1 Cs1 Cs2 57.34(5) 4 . ?
S2 Cs1 Cs1 53.38(4) . 9_556 ?
S2 Cs1 Cs1 53.38(4) 3 9_556 ?
S2 Cs1 Cs1 53.38(4) 9_556 9_556 ?
S2 Cs1 Cs1 53.38(4) 11_556 9_556 ?
S1 Cs1 Cs1 122.66(5) 3 9_556 ?
S1 Cs1 Cs1 122.66(5) 2 9_556 ?
S1 Cs1 Cs1 122.66(5) . 9_556 ?
S1 Cs1 Cs1 122.66(5) 4 9_556 ?
Cs2 Cs1 Cs1 180.0 . 9_556 ?
S2 Cs1 Ag2 37.00(5) . 16 ?
S2 Cs1 Ag2 99.44(7) 3 16 ?
S2 Cs1 Ag2 139.88(6) 9_556 16 ?
S2 Cs1 Ag2 78.58(7) 11_556 16 ?
S1 Cs1 Ag2 145.66(6) 3 16 ?
S1 Cs1 Ag2 104.02(5) 2 16 ?
S1 Cs1 Ag2 77.78(5) . 16 ?
S1 Cs1 Ag2 37.34(5) 4 16 ?
Cs2 Cs1 Ag2 91.63(3) . 16 ?
Cs1 Cs1 Ag2 88.37(3) 9_556 16 ?
S2 Cs1 Ag2 139.88(6) . 15_445 ?
S2 Cs1 Ag2 78.58(7) 3 15_445 ?
S2 Cs1 Ag2 37.00(5) 9_556 15_445 ?
S2 Cs1 Ag2 99.44(7) 11_556 15_445 ?
S1 Cs1 Ag2 37.34(5) 3 15_445 ?
S1 Cs1 Ag2 77.78(5) 2 15_445 ?
S1 Cs1 Ag2 104.02(5) . 15_445 ?
S1 Cs1 Ag2 145.66(6) 4 15_445 ?
Cs2 Cs1 Ag2 91.63(3) . 15_445 ?
Cs1 Cs1 Ag2 88.37(3) 9_556 15_445 ?
Ag2 Cs1 Ag2 176.74(5) 16 15_445 ?
S1 Cs2 S1 180.00(10) 12 4 ?
S1 Cs2 S1 73.96(5) 12 9 ?
S1 Cs2 S1 106.04(5) 4 9 ?
S1 Cs2 S1 106.04(5) 12 . ?
S1 Cs2 S1 73.96(5) 4 . ?
S1 Cs2 S1 180.00(8) 9 . ?
S1 Cs2 S1 73.96(5) 12 10 ?
S1 Cs2 S1 106.04(5) 4 10 ?
S1 Cs2 S1 116.57(10) 9 10 ?
S1 Cs2 S1 63.43(10) . 10 ?
S1 Cs2 S1 106.04(5) 12 2 ?
S1 Cs2 S1 73.96(5) 4 2 ?
S1 Cs2 S1 63.43(10) 9 2 ?
S1 Cs2 S1 116.57(10) . 2 ?
S1 Cs2 S1 180.00(13) 10 2 ?
S1 Cs2 S1 116.57(10) 12 11 ?
S1 Cs2 S1 63.43(10) 4 11 ?
S1 Cs2 S1 73.96(5) 9 11 ?
S1 Cs2 S1 106.04(5) . 11 ?
S1 Cs2 S1 73.96(5) 10 11 ?
S1 Cs2 S1 106.04(5) 2 11 ?
S1 Cs2 S1 63.43(10) 12 3 ?
S1 Cs2 S1 116.57(10) 4 3 ?
S1 Cs2 S1 106.04(5) 9 3 ?
S1 Cs2 S1 73.96(5) . 3 ?
S1 Cs2 S1 106.04(5) 10 3 ?
S1 Cs2 S1 73.96(5) 2 3 ?
S1 Cs2 S1 180.00(13) 11 3 ?
S1 Cs2 Cs1 121.72(5) 12 . ?
S1 Cs2 Cs1 58.28(5) 4 . ?
S1 Cs2 Cs1 121.72(5) 9 . ?
S1 Cs2 Cs1 58.28(5) . . ?
S1 Cs2 Cs1 121.72(5) 10 . ?
S1 Cs2 Cs1 58.28(5) 2 . ?
S1 Cs2 Cs1 121.72(5) 11 . ?
S1 Cs2 Cs1 58.28(5) 3 . ?
S1 Cs2 Cs1 58.28(5) 12 9 ?
S1 Cs2 Cs1 121.72(5) 4 9 ?
S1 Cs2 Cs1 58.28(5) 9 9 ?
S1 Cs2 Cs1 121.72(5) . 9 ?
S1 Cs2 Cs1 58.28(5) 10 9 ?
S1 Cs2 Cs1 121.72(5) 2 9 ?
S1 Cs2 Cs1 58.28(5) 11 9 ?
S1 Cs2 Cs1 121.72(5) 3 9 ?
Cs1 Cs2 Cs1 180.0 . 9 ?
S1 Cs2 Ag2 44.69(5) 12 12 ?
S1 Cs2 Ag2 135.31(5) 4 12 ?
S1 Cs2 Ag2 34.27(5) 9 12 ?
S1 Cs2 Ag2 145.73(5) . 12 ?
S1 Cs2 Ag2 111.25(5) 10 12 ?
S1 Cs2 Ag2 68.75(5) 2 12 ?
S1 Cs2 Ag2 104.30(5) 11 12 ?
S1 Cs2 Ag2 75.70(5) 3 12 ?
Cs1 Cs2 Ag2 116.183(16) . 12 ?
Cs1 Cs2 Ag2 63.817(16) 9 12 ?
S1 Cs2 Ag2 135.31(5) 12 4 ?
S1 Cs2 Ag2 44.69(5) 4 4 ?
S1 Cs2 Ag2 145.73(5) 9 4 ?
S1 Cs2 Ag2 34.27(5) . 4 ?
S1 Cs2 Ag2 68.75(5) 10 4 ?
S1 Cs2 Ag2 111.25(5) 2 4 ?
S1 Cs2 Ag2 75.70(5) 11 4 ?
S1 Cs2 Ag2 104.30(5) 3 4 ?
Cs1 Cs2 Ag2 63.817(16) . 4 ?
Cs1 Cs2 Ag2 116.183(16) 9 4 ?
Ag2 Cs2 Ag2 180.00(4) 12 4 ?
S2 Sb1 S1 96.41(10) 13 11 ?
S2 Sb1 S1 96.41(10) 13 4 ?
S1 Sb1 S1 100.64(15) 11 4 ?
S2 Sb1 Cs2 86.92(10) 13 . ?
S1 Sb1 Cs2 51.56(8) 11 . ?
S1 Sb1 Cs2 51.56(8) 4 . ?
S1 Ag2 S2 126.50(11) 3 15_455 ?
S1 Ag2 S1 115.79(12) 3 13_455 ?
S2 Ag2 S1 114.60(11) 15_455 13_455 ?
S1 Ag2 Ag1 63.88(8) 3 . ?
S2 Ag2 Ag1 129.57(10) 15_455 . ?
S1 Ag2 Ag1 63.28(8) 13_455 . ?
S1 Ag2 Ag2 118.97(10) 3 13_455 ?
S2 Ag2 Ag2 97.30(9) 15_455 13_455 ?
S1 Ag2 Ag2 65.50(8) 13_455 13_455 ?
Ag1 Ag2 Ag2 120.94(6) . 13_455 ?
S1 Ag2 Cs1 166.08(9) 3 13_455 ?
S2 Ag2 Cs1 56.14(8) 15_455 13_455 ?
S1 Ag2 Cs1 58.60(8) 13_455 13_455 ?
Ag1 Ag2 Cs1 103.43(4) . 13_455 ?
Ag2 Ag2 Cs1 71.69(4) 13_455 13_455 ?
S1 Ag2 Cs1 54.91(8) 3 . ?
S2 Ag2 Cs1 128.56(10) 15_455 . ?
S1 Ag2 Cs1 101.33(8) 13_455 . ?
Ag1 Ag2 Cs1 98.68(3) . . ?
Ag2 Ag2 Cs1 64.87(4) 13_455 . ?
Cs1 Ag2 Cs1 136.56(3) 13_455 . ?
S1 Ag2 Cs2 53.19(8) 3 . ?
S2 Ag2 Cs2 87.19(9) 15_455 . ?
S1 Ag2 Cs2 152.40(8) 13_455 . ?
Ag1 Ag2 Cs2 116.65(3) . . ?
Ag2 Ag2 Cs2 96.39(6) 13_455 . ?
Cs1 Ag2 Cs2 137.98(3) 13_455 . ?
Cs1 Ag2 Cs2 51.11(2) . . ?
Ag2 Ag1 Ag2 139.20(5) 2_455 . ?
Ag2 Ag1 Ag2 96.979(17) 2_455 16_455 ?
Ag2 Ag1 Ag2 96.979(17) . 16_455 ?
Ag2 Ag1 Ag2 96.979(17) 2_455 15_445 ?
Ag2 Ag1 Ag2 96.979(17) . 15_445 ?
Ag2 Ag1 Ag2 139.20(5) 16_455 15_445 ?
Ag2 Ag1 S1 148.95(6) 2_455 13_455 ?
Ag2 Ag1 S1 53.67(6) . 13_455 ?
Ag2 Ag1 S1 52.49(6) 16_455 13_455 ?
Ag2 Ag1 S1 110.16(7) 15_445 13_455 ?
Ag2 Ag1 S1 52.49(6) 2_455 4_455 ?
Ag2 Ag1 S1 110.16(7) . 4_455 ?
Ag2 Ag1 S1 53.67(6) 16_455 4_455 ?
Ag2 Ag1 S1 148.95(6) 15_445 4_455 ?
S1 Ag1 S1 98.26(4) 13_455 4_455 ?
Ag2 Ag1 S1 53.67(6) 2_455 14_445 ?
Ag2 Ag1 S1 148.95(6) . 14_445 ?
Ag2 Ag1 S1 110.16(7) 16_455 14_445 ?
Ag2 Ag1 S1 52.49(6) 15_445 14_445 ?
S1 Ag1 S1 135.45(12) 13_455 14_445 ?
S1 Ag1 S1 98.26(4) 4_455 14_445 ?
Ag2 Ag1 S1 110.16(7) 2_455 3 ?
Ag2 Ag1 S1 52.49(6) . 3 ?
Ag2 Ag1 S1 148.95(6) 16_455 3 ?
Ag2 Ag1 S1 53.67(6) 15_445 3 ?
S1 Ag1 S1 98.26(4) 13_455 3 ?
S1 Ag1 S1 135.45(12) 4_455 3 ?
S1 Ag1 S1 98.26(4) 14_445 3 ?
Sb1 S1 Ag2 103.05(12) 3 4 ?
Sb1 S1 Ag2 106.74(12) 3 13_455 ?
Ag2 S1 Ag2 113.66(12) 4 13_455 ?
Sb1 S1 Ag1 83.14(10) 3 13_455 ?
Ag2 S1 Ag1 63.63(8) 4 13_455 ?
Ag2 S1 Ag1 63.05(8) 13_455 13_455 ?
Sb1 S1 Cs2 96.10(9) 3 . ?
Ag2 S1 Cs2 92.53(9) 4 . ?
Ag2 S1 Cs2 139.34(12) 13_455 . ?
Ag1 S1 Cs2 155.04(10) 13_455 . ?
Sb1 S1 Cs1 157.06(12) 3 . ?
Ag2 S1 Cs1 90.36(9) 4 . ?
Ag2 S1 Cs1 84.06(8) 13_455 . ?
Ag1 S1 Cs1 119.70(9) 13_455 . ?
Cs2 S1 Cs1 64.37(6) . . ?
Sb1 S2 Ag2 100.91(11) 13 7 ?
Sb1 S2 Ag2 100.91(11) 13 16 ?
Ag2 S2 Ag2 101.75(15) 7 16 ?
Sb1 S2 Cs1 105.07(11) 13 . ?
Ag2 S2 Cs1 150.53(14) 7 . ?
Ag2 S2 Cs1 86.86(5) 16 . ?
Sb1 S2 Cs1 105.07(11) 13 9_556 ?
Ag2 S2 Cs1 86.86(5) 7 9_556 ?
Ag2 S2 Cs1 150.53(14) 16 9_556 ?
Cs1 S2 Cs1 73.23(9) . 9_556 ?

loop_
_geom_bond_atom_site_label_1
_geom_bond_atom_site_label_2
_geom_bond_distance
_geom_bond_site_symmetry_2
_geom_bond_publ_flag
Cs1 S2 3.493(3) . ?
Cs1 S2 3.493(3) 3 ?
Cs1 S2 3.493(3) 9_556 ?
Cs1 S2 3.493(3) 11_556 ?
Cs1 S1 3.604(3) 3 ?
Cs1 S1 3.604(3) 2 ?
Cs1 S1 3.604(3) . ?
Cs1 S1 3.604(3) 4 ?
Cs2 S1 3.567(3) 12 ?
Cs2 S1 3.567(3) 4 ?
Cs2 S1 3.567(3) 9 ?
Cs2 S1 3.567(3) . ?
Cs2 S1 3.567(3) 10 ?
Cs2 S1 3.567(3) 2 ?
Cs2 S1 3.567(3) 11 ?
Cs2 S1 3.567(3) 3 ?
Cs2 Cs1 3.8203(14) 9 ?
Sb1 S2 2.403(4) 13 ?
Sb1 S1 2.437(3) 11 ?
Sb1 S1 2.437(3) 4 ?
Ag2 S1 2.509(3) 3 ?
Ag2 S2 2.532(3) 15_455 ?
Ag2 S1 2.561(3) 13_455 ?
Ag2 Ag1 2.8339(13) . ?
Ag2 Ag2 3.190(3) 13_455 ?
Ag1 Ag2 2.8339(13) 2_455 ?
Ag1 Ag2 2.8339(13) 16_455 ?
Ag1 Ag2 2.8339(13) 15_445 ?
Ag1 S1 2.840(3) 13_455 ?
Ag1 S1 2.840(3) 4_455 ?
Ag1 S1 2.840(3) 14_445 ?
Ag1 S1 2.840(3) 3 ?
S1 Sb1 2.437(3) 3 ?
S1 Ag2 2.509(3) 4 ?
S1 Ag2 2.561(3) 13_455 ?
S1 Ag1 2.840(3) 13_455 ?
S2 Sb1 2.403(4) 13 ?
S2 Ag2 2.532(3) 7 ?
S2 Ag2 2.532(3) 16 ?
S2 Cs1 3.493(3) 9_556 ?
